data_4103986
loop_
_publ_author_name
'Atsushi Kunishita'
'Minoru Kubo'
'Hideki Sugimoto'
'Takashi Ogura'
'Kazunobu Sato'
'Takeji Takui'
'Shinobu Itoh'

_publ_section_title
;
 Mononuclear Copper(II)-Superoxo Complexes that Mimic the Structure and
 Reactivity of the Active Centers of PHM and D\bM
;
_journal_name_full 'Journal of the American Chemical Society'
_journal_page_first 2788
_journal_page_last 2789
_journal_paper_doi 10.1021/ja809464e
_journal_volume 131
_journal_year 2009
_chemical_formula_moiety 'C23 H32 Cu F6 N4 O2.50 P '
_chemical_formula_sum 'C23 H32 Cu F6 N4 O2.5 P'
_chemical_formula_weight 613.04
_space_group_IT_number 15
_symmetry_cell_setting monoclinic
_symmetry_Int_Tables_number 15
_symmetry_space_group_name_Hall '-C 2yc'
_symmetry_space_group_name_H-M 'C 1 2/c 1'
_cell_angle_alpha 90.0000
_cell_angle_beta 111.978(4)
_cell_angle_gamma 90.0000
_cell_formula_units_Z 8
_cell_length_a 25.807(3)
_cell_length_b 7.3456(5)
_cell_length_c 29.453(3)
_cell_measurement_reflns_used 6545
_cell_measurement_temperature 113.1
_cell_measurement_theta_max 27.5
_cell_measurement_theta_min 3.1
_cell_volume 5177.6(9)
_computing_cell_refinement CrystalClear
_computing_data_collection CrystalClear
_computing_data_reduction CrystalStructure
_computing_publication_material 'CrystalStructure 3.8'
_computing_structure_refinement CRYSTALS
_computing_structure_solution SIR92
_diffrn_detector_area_resol_mean 7.31
_diffrn_measured_fraction_theta_full 0.992
_diffrn_measured_fraction_theta_max 0.992
_diffrn_measurement_device_type 'Rigaku Mercury'
_diffrn_measurement_method \w
_diffrn_radiation_type 'Mo K\a'
_diffrn_radiation_wavelength 0.71070
_diffrn_reflns_av_R_equivalents 0.045
_diffrn_reflns_limit_h_max 26
_diffrn_reflns_limit_h_min -33
_diffrn_reflns_limit_k_max 9
_diffrn_reflns_limit_k_min -7
_diffrn_reflns_limit_l_max 32
_diffrn_reflns_limit_l_min -38
_diffrn_reflns_number 20318
_diffrn_reflns_theta_full 27.48
_diffrn_reflns_theta_max 27.48
_exptl_absorpt_coefficient_mu 0.980
_exptl_absorpt_correction_T_max 0.952
_exptl_absorpt_correction_T_min 0.717
_exptl_absorpt_correction_type multi-scan
_exptl_absorpt_process_details 'Jacobson, R. (1998) Private communication'
_exptl_crystal_colour brown
_exptl_crystal_density_diffrn 1.573
_exptl_crystal_density_method 'not measured'
_exptl_crystal_description prism
_exptl_crystal_F_000 2528.00
_exptl_crystal_size_max 0.20
_exptl_crystal_size_mid 0.15
_exptl_crystal_size_min 0.05
_refine_diff_density_max 1.07
_refine_diff_density_min -0.80
_refine_ls_extinction_method none
_refine_ls_goodness_of_fit_ref 1.080
_refine_ls_hydrogen_treatment refall
_refine_ls_number_parameters 371
_refine_ls_number_reflns 5247
_refine_ls_R_factor_gt 0.0684
_refine_ls_shift/su_max 0.0000
_refine_ls_structure_factor_coef F
_refine_ls_weighting_details 'w = 1/[0.0010Fo^2^ + 3.0000\s(Fo^2^) + 0.5000]'
_refine_ls_weighting_scheme calc
_refine_ls_wR_factor_ref 0.0747
_reflns_number_gt 4663
_reflns_number_total 5914
_reflns_threshold_expression F^2^>2.0\s(F^2^)
_cod_data_source_file ja809464e_si_001_2.cif
_cod_data_source_block '__1NO2'
_cod_original_cell_volume 5177.5(9)
_cod_original_formula_sum 'C23 H32 Cu F6 N4 O2.50 P '
_cod_database_code 4103986

loop_
_symmetry_equiv_pos_site_id
_symmetry_equiv_pos_as_xyz
1 +X,+Y,+Z
2 -X,+Y,1/2-Z
3 -X,-Y,-Z
4 +X,-Y,1/2+Z
5 1/2+X,1/2+Y,+Z
6 1/2-X,1/2+Y,1/2-Z
7 1/2-X,1/2-Y,-Z
8 1/2+X,1/2-Y,1/2+Z

loop_
_atom_site_label
_atom_site_type_symbol
_atom_site_fract_x
_atom_site_fract_y
_atom_site_fract_z
_atom_site_U_iso_or_equiv
_atom_site_adp_type
_atom_site_occupancy
_atom_site_symmetry_multiplicity
_atom_site_calc_flag
_atom_site_refinement_flags
Cu(1) Cu 0.66227(2) 0.24877(7) 0.10887(2) 0.01755(11) Uani 1.00 1 d .
P(1) P 0.38771(5) 0.28281(15) 0.09197(5) 0.0303(3) Uani 1.00 1 d .
F(1) F 0.36291(14) 0.2651(3) 0.13364(11) 0.0509(9) Uani 1.00 1 d .
F(2) F 0.40820(17) 0.2928(4) 0.04681(15) 0.0739(13) Uani 1.00 1 d .
F(3) F 0.44886(13) 0.2610(5) 0.12879(16) 0.0826(12) Uani 1.00 1 d .
F(4) F 0.32397(13) 0.2988(4) 0.05297(12) 0.0554(9) Uani 1.00 1 d .
F(5) F 0.38351(10) 0.0663(3) 0.08536(10) 0.0382(7) Uani 1.00 1 d .
F(6) F 0.38881(14) 0.4983(3) 0.09582(12) 0.0566(10) Uani 1.00 1 d .
O(1) O 0.32053(12) 0.3539(4) -0.14983(12) 0.0389(9) Uani 1.00 1 d .
O(2) O 0.35587(13) 0.2242(4) -0.19751(11) 0.0405(9) Uani 1.00 1 d .
O(3) O 0.5000 0.4014(8) -0.2500 0.073(2) Uani 1.00 2 d S
N(1) N 0.63946(13) 0.2455(4) 0.16390(11) 0.0184(7) Uani 1.00 1 d .
N(2) N 0.75275(12) 0.2335(4) 0.14185(11) 0.0177(7) Uani 1.00 1 d .
N(3) N 0.66619(12) 0.2446(4) 0.04261(11) 0.0183(7) Uani 1.00 1 d .
N(4) N 0.35913(15) 0.2780(4) -0.15744(13) 0.0286(9) Uani 1.00 1 d .
C(1) C 0.58880(16) 0.3101(5) 0.15978(15) 0.0216(9) Uani 1.00 1 d .
C(2) C 0.57423(17) 0.3401(5) 0.20014(15) 0.0257(10) Uani 1.00 1 d .
C(3) C 0.61236(19) 0.3026(5) 0.24572(15) 0.0282(11) Uani 1.00 1 d .
C(4) C 0.66407(17) 0.2348(5) 0.25037(14) 0.0238(9) Uani 1.00 1 d .
C(5) C 0.67750(15) 0.2056(4) 0.20924(13) 0.0178(9) Uani 1.00 1 d .
C(6) C 0.73308(15) 0.1238(5) 0.21438(14) 0.0213(9) Uani 1.00 1 d .
C(7) C 0.77004(15) 0.2395(5) 0.19527(13) 0.0210(9) Uani 1.00 1 d .
C(8) C 0.77822(16) 0.3887(5) 0.12552(14) 0.0214(9) Uani 1.00 1 d .
C(9) C 0.76399(16) 0.3918(5) 0.07117(14) 0.0228(10) Uani 1.00 1 d .
C(10) C 0.70243(15) 0.4023(5) 0.03907(14) 0.0209(9) Uani 1.00 1 d .
C(11) C 0.76934(16) 0.0562(5) 0.12608(14) 0.0215(10) Uani 1.00 1 d .
C(12) C 0.72064(16) -0.0360(5) 0.08484(14) 0.0228(10) Uani 1.00 1 d .
C(13) C 0.69203(16) 0.0669(5) 0.03689(13) 0.0199(9) Uani 1.00 1 d .
C(14) C 0.61158(15) 0.2701(5) 0.00059(13) 0.0216(9) Uani 1.00 1 d .
C(15) C 0.56535(16) 0.1533(6) 0.00525(15) 0.0294(11) Uani 1.00 1 d .
C(16) C 0.51090(16) 0.1880(5) -0.03756(14) 0.0226(9) Uani 1.00 1 d .
C(17) C 0.46760(16) 0.2870(5) -0.03160(14) 0.0244(10) Uani 1.00 1 d .
C(18) C 0.41802(16) 0.3168(5) -0.07065(15) 0.0240(10) Uani 1.00 1 d .
C(19) C 0.41207(15) 0.2476(5) -0.11559(14) 0.0214(9) Uani 1.00 1 d .
C(20) C 0.45372(17) 0.1502(6) -0.12310(15) 0.0288(11) Uani 1.00 1 d .
C(21) C 0.50306(17) 0.1204(6) -0.08350(16) 0.0312(11) Uani 1.00 1 d .
C(22) C 0.5391(3) 0.2862(11) -0.2141(3) 0.106(3) Uani 1.00 1 d .
C(23) C 0.5298(4) 0.1048(12) -0.2325(3) 0.154(5) Uani 1.00 1 d .
H(1) H 0.5620 0.3355 0.1280 0.026 Uiso 1.00 1 c R
H(2) H 0.5383 0.3861 0.1960 0.034 Uiso 1.00 1 c R
H(3) H 0.6035 0.3230 0.2739 0.037 Uiso 1.00 1 c R
H(4) H 0.6908 0.2072 0.2820 0.029 Uiso 1.00 1 c R
H(5) H 0.7534 0.1018 0.2482 0.025 Uiso 1.00 1 c R
H(6) H 0.7259 0.0114 0.1971 0.025 Uiso 1.00 1 c R
H(7) H 0.8073 0.1953 0.2095 0.024 Uiso 1.00 1 c R
H(8) H 0.7688 0.3622 0.2050 0.024 Uiso 1.00 1 c R
H(9) H 0.7653 0.4986 0.1347 0.026 Uiso 1.00 1 c R
H(10) H 0.8177 0.3812 0.1415 0.026 Uiso 1.00 1 c R
H(11) H 0.7818 0.4951 0.0640 0.028 Uiso 1.00 1 c R
H(12) H 0.7787 0.2842 0.0627 0.028 Uiso 1.00 1 c R
H(13) H 0.6996 0.4101 0.0060 0.025 Uiso 1.00 1 c R
H(14) H 0.6878 0.5101 0.0475 0.025 Uiso 1.00 1 c R
H(15) H 0.7988 0.0780 0.1148 0.026 Uiso 1.00 1 c R
H(16) H 0.7821 -0.0234 0.1535 0.026 Uiso 1.00 1 c R
H(17) H 0.7347 -0.1463 0.0770 0.028 Uiso 1.00 1 c R
H(18) H 0.6927 -0.0630 0.0976 0.028 Uiso 1.00 1 c R
H(19) H 0.6634 -0.0086 0.0154 0.024 Uiso 1.00 1 c R
H(20) H 0.7190 0.0912 0.0229 0.024 Uiso 1.00 1 c R
H(21) H 0.6010 0.3945 -0.0008 0.025 Uiso 1.00 1 c R
H(22) H 0.6164 0.2380 -0.0289 0.025 Uiso 1.00 1 c R
H(23) H 0.5751 0.0284 0.0057 0.034 Uiso 1.00 1 c R
H(24) H 0.5606 0.1832 0.0349 0.034 Uiso 1.00 1 c R
H(25) H 0.4723 0.3335 -0.0002 0.029 Uiso 1.00 1 c R
H(26) H 0.3887 0.3844 -0.0665 0.029 Uiso 1.00 1 c R
H(27) H 0.4487 0.1040 -0.1546 0.034 Uiso 1.00 1 c R
H(28) H 0.5322 0.0527 -0.0880 0.037 Uiso 1.00 1 c R
H(29) H 0.5762 0.3242 -0.2085 0.129 Uiso 1.00 1 c R
H(30) H 0.5329 0.2925 -0.1844 0.129 Uiso 1.00 1 c R
H(31) H 0.5539 0.0781 -0.2493 0.189 Uiso 1.00 1 c R
H(32) H 0.5356 0.0183 -0.2071 0.189 Uiso 1.00 1 c R

loop_
_atom_site_aniso_label
_atom_site_aniso_U_11
_atom_site_aniso_U_22
_atom_site_aniso_U_33
_atom_site_aniso_U_12
_atom_site_aniso_U_13
_atom_site_aniso_U_23
Cu(1) 0.0161(2) 0.0250(2) 0.0121(2) 0.0017(2) 0.00602(16) 0.0020(2)
P(1) 0.0355(6) 0.0267(6) 0.0368(6) 0.0061(4) 0.0227(5) 0.0022(4)
F(1) 0.084(2) 0.0441(17) 0.0423(16) 0.0219(16) 0.0437(16) 0.0117(13)
F(2) 0.111(3) 0.054(2) 0.104(3) 0.0115(19) 0.094(2) 0.0111(19)
F(3) 0.0354(18) 0.078(2) 0.103(3) -0.0008(17) -0.0101(18) -0.032(2)
F(4) 0.0491(18) 0.057(2) 0.0535(19) 0.0150(15) 0.0114(15) 0.0172(15)
F(5) 0.0334(14) 0.0318(15) 0.0532(17) 0.0024(11) 0.0207(13) -0.0078(12)
F(6) 0.079(2) 0.0265(15) 0.081(2) -0.0004(14) 0.049(2) -0.0036(15)
O(1) 0.0168(14) 0.044(2) 0.047(2) 0.0048(13) 0.0025(14) 0.0142(16)
O(2) 0.0371(18) 0.049(2) 0.0213(15) -0.0073(15) -0.0047(13) 0.0003(15)
O(3) 0.081(4) 0.062(4) 0.090(5) 0.0000 0.049(4) 0.0000
N(1) 0.0179(14) 0.0214(16) 0.0168(14) -0.0017(13) 0.0076(12) 0.0019(13)
N(2) 0.0179(14) 0.0209(16) 0.0136(14) -0.0001(13) 0.0050(11) 0.0003(12)
N(3) 0.0168(14) 0.0232(16) 0.0154(14) 0.0043(13) 0.0064(11) 0.0014(13)
N(4) 0.0223(17) 0.0236(19) 0.0292(19) -0.0066(14) -0.0025(14) 0.0073(15)
C(1) 0.0178(18) 0.028(2) 0.0196(18) 0.0002(15) 0.0077(15) 0.0028(16)
C(2) 0.025(2) 0.029(2) 0.030(2) -0.0023(17) 0.0178(18) -0.0037(17)
C(3) 0.041(2) 0.029(2) 0.023(2) -0.0050(18) 0.0210(19) -0.0042(16)
C(4) 0.033(2) 0.024(2) 0.0155(17) -0.0036(17) 0.0101(16) 0.0004(16)
C(5) 0.0194(17) 0.0198(19) 0.0149(17) -0.0049(14) 0.0074(14) 0.0001(14)
C(6) 0.0179(18) 0.030(2) 0.0139(17) -0.0002(16) 0.0032(14) 0.0057(15)
C(7) 0.0162(16) 0.029(2) 0.0147(16) -0.0012(16) 0.0024(13) -0.0009(16)
C(8) 0.0194(18) 0.024(2) 0.023(2) -0.0048(15) 0.0099(16) -0.0009(16)
C(9) 0.0232(19) 0.024(2) 0.023(2) -0.0038(16) 0.0116(16) 0.0007(16)
C(10) 0.0220(19) 0.024(2) 0.0178(19) -0.0024(16) 0.0087(16) 0.0035(15)
C(11) 0.0198(19) 0.023(2) 0.021(2) 0.0055(15) 0.0070(16) 0.0011(15)
C(12) 0.025(2) 0.021(2) 0.023(2) 0.0031(16) 0.0099(16) -0.0016(16)
C(13) 0.0198(18) 0.024(2) 0.0160(19) 0.0022(15) 0.0073(15) -0.0031(15)
C(14) 0.0208(18) 0.031(2) 0.0106(15) -0.0009(16) 0.0036(14) 0.0027(15)
C(15) 0.0207(19) 0.042(2) 0.023(2) -0.0004(18) 0.0055(17) 0.0069(19)
C(16) 0.0194(18) 0.025(2) 0.0206(19) -0.0012(15) 0.0046(16) 0.0021(15)
C(17) 0.0253(19) 0.031(2) 0.0158(18) -0.0042(16) 0.0068(15) -0.0058(16)
C(18) 0.0197(19) 0.025(2) 0.028(2) 0.0023(15) 0.0099(16) -0.0039(17)
C(19) 0.0179(17) 0.0200(18) 0.0204(18) -0.0036(15) 0.0004(14) 0.0027(16)
C(20) 0.027(2) 0.035(2) 0.021(2) 0.0022(18) 0.0067(17) -0.0056(18)
C(21) 0.023(2) 0.039(2) 0.031(2) 0.0095(18) 0.0090(18) -0.0081(19)
C(22) 0.093(6) 0.082(6) 0.146(8) 0.016(4) 0.048(5) 0.045(5)
C(23) 0.294(17) 0.081(6) 0.098(9) 0.090(7) 0.087(8) 0.026(5)

loop_
_atom_type_symbol
_atom_type_description
_atom_type_scat_dispersion_real
_atom_type_scat_dispersion_imag
_atom_type_scat_source
C C 0.003 0.002
;
International Tables for Crystallography
(1992, Vol. C, Tables 4.2.6.8 and 6.1.1.4)
;
H H 0.000 0.000
;
International Tables for Crystallography
(1992, Vol. C, Table 6.1.1.4)
;
Cu Cu 0.320 1.265
;
International Tables for Crystallography
(1992, Vol. C, Tables 4.2.6.8 and 6.1.1.4)
;
F F 0.017 0.010
;
International Tables for Crystallography
(1992, Vol. C, Tables 4.2.6.8 and 6.1.1.4)
;
N N 0.006 0.003
;
International Tables for Crystallography
(1992, Vol. C, Tables 4.2.6.8 and 6.1.1.4)
;
P P 0.102 0.094
;
International Tables for Crystallography
(1992, Vol. C, Tables 4.2.6.8 and 6.1.1.4)
;
O O 0.011 0.006
;
International Tables for Crystallography
(1992, Vol. C, Tables 4.2.6.8 and 6.1.1.4)
;

loop_
_geom_angle_atom_site_label_1
_geom_angle_atom_site_label_2
_geom_angle_atom_site_label_3
_geom_angle
_geom_angle_publ_flag
_geom_angle_site_symmetry_1
_geom_angle_site_symmetry_3
N(1) Cu(1) N(2) 103.88(12) yes . .
N(1) Cu(1) N(3) 166.09(11) yes . .
N(2) Cu(1) N(3) 89.83(12) yes . .
F(1) P(1) F(2) 175.29(17) yes . .
F(1) P(1) F(3) 92.9(2) yes . .
F(1) P(1) F(4) 87.59(18) yes . .
F(1) P(1) F(5) 89.10(17) yes . .
F(1) P(1) F(6) 91.60(19) yes . .
F(2) P(1) F(3) 91.1(2) yes . .
F(2) P(1) F(4) 88.3(2) yes . .
F(2) P(1) F(5) 88.45(18) yes . .
F(2) P(1) F(6) 90.6(2) yes . .
F(3) P(1) F(4) 178.1(2) yes . .
F(3) P(1) F(5) 89.28(16) yes . .
F(3) P(1) F(6) 93.82(18) yes . .
F(4) P(1) F(5) 88.93(14) yes . .
F(4) P(1) F(6) 87.97(16) yes . .
F(5) P(1) F(6) 176.79(14) yes . .
C(22) O(3) C(22) 107.6(6) yes . 2_654
Cu(1) N(1) C(1) 120.7(2) yes . .
Cu(1) N(1) C(5) 119.6(2) yes . .
C(1) N(1) C(5) 118.8(3) yes . .
Cu(1) N(2) C(7) 108.8(2) yes . .
Cu(1) N(2) C(8) 110.4(2) yes . .
Cu(1) N(2) C(11) 106.90(19) yes . .
C(7) N(2) C(8) 109.3(2) yes . .
C(7) N(2) C(11) 110.6(2) yes . .
C(8) N(2) C(11) 110.8(3) yes . .
Cu(1) N(3) C(10) 108.3(2) yes . .
Cu(1) N(3) C(13) 108.1(2) yes . .
Cu(1) N(3) C(14) 115.5(2) yes . .
C(10) N(3) C(13) 110.2(3) yes . .
C(10) N(3) C(14) 105.1(2) yes . .
C(13) N(3) C(14) 109.6(2) yes . .
O(1) N(4) O(2) 123.8(3) yes . .
O(1) N(4) C(19) 118.4(3) yes . .
O(2) N(4) C(19) 117.9(3) yes . .
N(1) C(1) C(2) 122.7(3) yes . .
C(1) C(2) C(3) 118.9(4) yes . .
C(2) C(3) C(4) 119.0(4) yes . .
C(3) C(4) C(5) 120.9(3) yes . .
N(1) C(5) C(4) 119.8(3) yes . .
N(1) C(5) C(6) 119.6(3) yes . .
C(4) C(5) C(6) 120.6(3) yes . .
C(5) C(6) C(7) 116.2(3) yes . .
N(2) C(7) C(6) 113.3(2) yes . .
N(2) C(8) C(9) 113.3(3) yes . .
C(8) C(9) C(10) 116.5(3) yes . .
N(3) C(10) C(9) 116.6(3) yes . .
N(2) C(11) C(12) 112.6(2) yes . .
C(11) C(12) C(13) 118.8(3) yes . .
N(3) C(13) C(12) 114.1(3) yes . .
N(3) C(14) C(15) 112.5(3) yes . .
C(14) C(15) C(16) 110.2(3) yes . .
C(15) C(16) C(17) 121.2(3) yes . .
C(15) C(16) C(21) 120.2(3) yes . .
C(17) C(16) C(21) 118.6(3) yes . .
C(16) C(17) C(18) 120.9(3) yes . .
C(17) C(18) C(19) 118.6(4) yes . .
N(4) C(19) C(18) 119.0(3) yes . .
N(4) C(19) C(20) 118.6(3) yes . .
C(18) C(19) C(20) 122.4(3) yes . .
C(19) C(20) C(21) 118.3(4) yes . .
C(16) C(21) C(20) 121.2(4) yes . .
O(3) C(22) C(23) 107.5(6) yes . .
C(22) C(23) C(23) 104.2(7) yes . 2_654
N(1) C(1) H(1) 118.7 no . .
C(2) C(1) H(1) 118.7 no . .
C(1) C(2) H(2) 120.6 no . .
C(3) C(2) H(2) 120.5 no . .
C(2) C(3) H(3) 120.5 no . .
C(4) C(3) H(3) 120.5 no . .
C(3) C(4) H(4) 119.5 no . .
C(5) C(4) H(4) 119.6 no . .
C(5) C(6) H(5) 107.7 no . .
C(5) C(6) H(6) 107.8 no . .
C(7) C(6) H(5) 107.7 no . .
C(7) C(6) H(6) 108.0 no . .
H(5) C(6) H(6) 109.5 no . .
N(2) C(7) H(7) 108.4 no . .
N(2) C(7) H(8) 108.7 no . .
C(6) C(7) H(7) 108.3 no . .
C(6) C(7) H(8) 108.7 no . .
H(7) C(7) H(8) 109.5 no . .
N(2) C(8) H(9) 108.5 no . .
N(2) C(8) H(10) 108.5 no . .
C(9) C(8) H(9) 108.5 no . .
C(9) C(8) H(10) 108.6 no . .
H(9) C(8) H(10) 109.5 no . .
C(8) C(9) H(11) 107.6 no . .
C(8) C(9) H(12) 107.7 no . .
C(10) C(9) H(11) 107.5 no . .
C(10) C(9) H(12) 107.9 no . .
H(11) C(9) H(12) 109.5 no . .
N(3) C(10) H(13) 107.6 no . .
N(3) C(10) H(14) 107.6 no . .
C(9) C(10) H(13) 107.6 no . .
C(9) C(10) H(14) 107.8 no . .
H(13) C(10) H(14) 109.5 no . .
N(2) C(11) H(15) 108.7 no . .
N(2) C(11) H(16) 108.7 no . .
C(12) C(11) H(15) 108.8 no . .
C(12) C(11) H(16) 108.6 no . .
H(15) C(11) H(16) 109.5 no . .
C(11) C(12) H(17) 107.1 no . .
C(11) C(12) H(18) 107.1 no . .
C(13) C(12) H(17) 107.1 no . .
C(13) C(12) H(18) 107.1 no . .
H(17) C(12) H(18) 109.5 no . .
N(3) C(13) H(19) 108.4 no . .
N(3) C(13) H(20) 108.3 no . .
C(12) C(13) H(19) 108.2 no . .
C(12) C(13) H(20) 108.4 no . .
H(19) C(13) H(20) 109.5 no . .
N(3) C(14) H(21) 108.8 no . .
N(3) C(14) H(22) 108.6 no . .
C(15) C(14) H(21) 108.9 no . .
C(15) C(14) H(22) 108.5 no . .
H(21) C(14) H(22) 109.5 no . .
C(14) C(15) H(23) 109.5 no . .
C(14) C(15) H(24) 109.1 no . .
C(16) C(15) H(23) 109.4 no . .
C(16) C(15) H(24) 109.1 no . .
H(23) C(15) H(24) 109.5 no . .
C(16) C(17) H(25) 119.5 no . .
C(18) C(17) H(25) 119.6 no . .
C(17) C(18) H(26) 120.7 no . .
C(19) C(18) H(26) 120.7 no . .
C(19) C(20) H(27) 120.8 no . .
C(21) C(20) H(27) 120.9 no . .
C(16) C(21) H(28) 119.3 no . .
C(20) C(21) H(28) 119.4 no . .
O(3) C(22) H(29) 110.0 no . .
O(3) C(22) H(30) 109.6 no . .
C(23) C(22) H(29) 110.9 no . .
C(23) C(22) H(30) 109.4 no . .
H(29) C(22) H(30) 109.5 no . .
C(22) C(23) H(31) 109.9 no . .
C(22) C(23) H(32) 111.9 no . .
C(23) C(23) H(31) 110.2 no 2_654 .
C(23) C(23) H(32) 111.1 no 2_654 .
H(31) C(23) H(32) 109.5 no . .

loop_
_geom_bond_atom_site_label_1
_geom_bond_atom_site_label_2
_geom_bond_distance
_geom_bond_publ_flag
_geom_bond_site_symmetry_2
Cu(1) N(1) 1.920(3) yes .
Cu(1) N(2) 2.170(2) yes .
Cu(1) N(3) 1.992(3) yes .
P(1) F(1) 1.588(4) yes .
P(1) F(2) 1.606(5) yes .
P(1) F(3) 1.553(3) yes .
P(1) F(4) 1.620(2) yes .
P(1) F(5) 1.601(2) yes .
P(1) F(6) 1.587(3) yes .
O(1) N(4) 1.233(5) yes .
O(2) N(4) 1.217(5) yes .
O(3) C(22) 1.433(9) yes .
O(3) C(22) 1.433(9) yes 2_654
N(1) C(1) 1.353(5) yes .
N(1) C(5) 1.361(4) yes .
N(2) C(7) 1.467(4) yes .
N(2) C(8) 1.483(5) yes .
N(2) C(11) 1.498(5) yes .
N(3) C(10) 1.516(5) yes .
N(3) C(13) 1.504(5) yes .
N(3) C(14) 1.499(3) yes .
N(4) C(19) 1.475(4) yes .
C(1) C(2) 1.392(7) yes .
C(2) C(3) 1.363(5) yes .
C(3) C(4) 1.382(6) yes .
C(4) C(5) 1.396(6) yes .
C(5) C(6) 1.510(5) yes .
C(6) C(7) 1.533(6) yes .
C(8) C(9) 1.503(5) yes .
C(9) C(10) 1.516(4) yes .
C(11) C(12) 1.540(4) yes .
C(12) C(13) 1.527(5) yes .
C(14) C(15) 1.517(6) yes .
C(15) C(16) 1.518(4) yes .
C(16) C(17) 1.398(6) yes .
C(16) C(21) 1.383(6) yes .
C(17) C(18) 1.381(4) yes .
C(18) C(19) 1.372(6) yes .
C(19) C(20) 1.376(6) yes .
C(20) C(21) 1.385(5) yes .
C(22) C(23) 1.424(12) yes .
C(23) C(23) 1.497(13) yes 2_654
C(1) H(1) 0.950 no .
C(2) H(2) 0.950 no .
C(3) H(3) 0.950 no .
C(4) H(4) 0.950 no .
C(6) H(5) 0.950 no .
C(6) H(6) 0.950 no .
C(7) H(7) 0.950 no .
C(7) H(8) 0.950 no .
C(8) H(9) 0.950 no .
C(8) H(10) 0.950 no .
C(9) H(11) 0.950 no .
C(9) H(12) 0.950 no .
C(10) H(13) 0.950 no .
C(10) H(14) 0.950 no .
C(11) H(15) 0.950 no .
C(11) H(16) 0.950 no .
C(12) H(17) 0.950 no .
C(12) H(18) 0.950 no .
C(13) H(19) 0.950 no .
C(13) H(20) 0.950 no .
C(14) H(21) 0.950 no .
C(14) H(22) 0.950 no .
C(15) H(23) 0.950 no .
C(15) H(24) 0.950 no .
C(17) H(25) 0.950 no .
C(18) H(26) 0.950 no .
C(20) H(27) 0.950 no .
C(21) H(28) 0.950 no .
C(22) H(29) 0.950 no .
C(22) H(30) 0.950 no .
C(23) H(31) 0.950 no .
C(23) H(32) 0.950 no .

loop_
_geom_contact_atom_site_label_1
_geom_contact_atom_site_label_2
_geom_contact_distance
_geom_contact_site_symmetry_2
Cu(1) O(1) 3.125(3) 3_665
Cu(1) C(1) 2.859(5) .
Cu(1) C(5) 2.850(3) .
Cu(1) C(6) 3.097(3) .
Cu(1) C(7) 2.986(3) .
Cu(1) C(8) 3.025(4) .
Cu(1) C(9) 3.378(4) .
Cu(1) C(10) 2.858(4) .
Cu(1) C(11) 2.974(4) .
Cu(1) C(12) 2.819(4) .
Cu(1) C(13) 2.844(4) .
Cu(1) C(14) 2.964(3) .
Cu(1) C(15) 3.217(3) .
F(1) F(2) 3.191(6) .
F(1) F(3) 2.276(5) .
F(1) F(4) 2.220(4) .
F(1) F(5) 2.237(4) .
F(1) F(6) 2.276(4) .
F(1) C(3) 3.378(5) 2_655
F(1) C(8) 3.477(5) 5_445
F(1) C(11) 3.170(5) 5_455
F(2) F(1) 3.191(6) .
F(2) F(3) 2.256(5) .
F(2) F(4) 2.248(6) .
F(2) F(5) 2.237(5) .
F(2) F(6) 2.270(5) .
F(2) C(14) 3.462(5) 3_665
F(2) C(17) 3.215(7) .
F(2) C(18) 3.567(6) .
F(3) F(1) 2.276(5) .
F(3) F(2) 2.256(5) .
F(3) F(4) 3.172(4) .
F(3) F(5) 2.216(4) .
F(3) F(6) 2.293(4) .
F(3) C(1) 3.397(5) .
F(3) C(2) 3.183(4) .
F(3) C(21) 3.522(6) 3_655
F(4) F(1) 2.220(4) .
F(4) F(2) 2.248(6) .
F(4) F(3) 3.172(4) .
F(4) F(5) 2.256(3) .
F(4) F(6) 2.227(4) .
F(4) C(9) 3.499(5) 5_445
F(4) C(10) 3.354(5) 3_665
F(4) C(11) 3.531(5) 5_455
F(4) C(12) 3.367(5) 5_455
F(5) F(1) 2.237(4) .
F(5) F(2) 2.237(5) .
F(5) F(3) 2.216(4) .
F(5) F(4) 2.256(3) .
F(5) F(6) 3.186(3) .
F(5) C(8) 3.590(5) 5_445
F(5) C(9) 3.220(4) 5_445
F(5) C(13) 3.531(4) 3_655
F(5) C(14) 3.574(5) 3_655
F(5) C(21) 3.252(5) 3_655
F(6) F(1) 2.276(4) .
F(6) F(2) 2.270(5) .
F(6) F(3) 2.293(4) .
F(6) F(4) 2.227(4) .
F(6) F(5) 3.186(3) .
F(6) C(11) 3.541(6) 5_455
F(6) C(14) 3.307(5) 3_665
O(1) Cu(1) 3.125(3) 3_665
O(1) O(2) 2.161(5) .
O(1) N(1) 3.196(4) 3_665
O(1) C(1) 3.488(5) 3_665
O(1) C(8) 3.456(5) 3_665
O(1) C(12) 3.430(5) 3_655
O(1) C(18) 2.730(4) .
O(1) C(19) 2.329(4) .
O(1) C(20) 3.557(5) .
O(2) O(1) 2.161(5) .
O(2) N(1) 3.579(4) 3_655
O(2) C(5) 3.257(4) 3_655
O(2) C(6) 3.346(5) 3_655
O(2) C(6) 3.445(4) 8_454
O(2) C(7) 3.117(4) 8_454
O(2) C(18) 3.537(4) .
O(2) C(19) 2.310(4) .
O(2) C(20) 2.708(4) .
O(3) C(2) 3.396(6) 3_665
O(3) C(2) 3.396(6) 4_564
O(3) C(23) 2.304(10) .
O(3) C(23) 2.304(10) 2_654
N(1) O(1) 3.196(4) 3_665
N(1) O(2) 3.579(4) 3_655
N(1) N(2) 3.225(5) .
N(1) N(4) 3.506(4) 3_665
N(1) C(2) 2.409(6) .
N(1) C(3) 2.781(6) .
N(1) C(4) 2.384(5) .
N(1) C(6) 2.482(4) .
N(1) C(7) 3.143(4) .
N(2) N(1) 3.225(5) .
N(2) N(3) 2.942(3) .
N(2) C(5) 3.262(5) .
N(2) C(6) 2.506(5) .
N(2) C(9) 2.494(5) .
N(2) C(10) 3.073(4) .
N(2) C(12) 2.527(4) .
N(2) C(13) 3.144(4) .
N(3) N(2) 2.942(3) .
N(3) C(8) 3.187(4) .
N(3) C(9) 2.580(4) .
N(3) C(11) 3.186(4) .
N(3) C(12) 2.542(4) .
N(3) C(15) 2.508(4) .
N(4) N(1) 3.506(4) 3_665
N(4) C(1) 3.321(5) 3_665
N(4) C(18) 2.453(4) .
N(4) C(20) 2.453(5) .
C(1) Cu(1) 2.859(5) .
C(1) F(3) 3.397(5) .
C(1) O(1) 3.488(5) 3_665
C(1) N(4) 3.321(5) 3_665
C(1) C(3) 2.372(6) .
C(1) C(4) 2.705(4) .
C(1) C(5) 2.336(4) .
C(1) C(19) 3.496(5) 3_665
C(1) C(20) 3.594(5) 3_655
C(2) F(3) 3.183(4) .
C(2) O(3) 3.396(6) 3_665
C(2) N(1) 2.409(6) .
C(2) C(4) 2.366(5) .
C(2) C(5) 2.760(5) .
C(3) F(1) 3.378(5) 2_655
C(3) N(1) 2.781(6) .
C(3) C(1) 2.372(6) .
C(3) C(5) 2.417(6) .
C(4) N(1) 2.384(5) .
C(4) C(1) 2.705(4) .
C(4) C(2) 2.366(5) .
C(4) C(6) 2.524(6) .
C(5) Cu(1) 2.850(3) .
C(5) O(2) 3.257(4) 3_655
C(5) N(2) 3.262(5) .
C(5) C(1) 2.336(4) .
C(5) C(2) 2.760(5) .
C(5) C(3) 2.417(6) .
C(5) C(7) 2.583(6) .
C(6) Cu(1) 3.097(3) .
C(6) O(2) 3.346(5) 3_655
C(6) O(2) 3.445(4) 8_555
C(6) N(1) 2.482(4) .
C(6) N(2) 2.506(5) .
C(6) C(4) 2.524(6) .
C(6) C(11) 3.116(6) .
C(7) Cu(1) 2.986(3) .
C(7) O(2) 3.117(4) 8_555
C(7) N(1) 3.143(4) .
C(7) C(5) 2.583(6) .
C(7) C(8) 2.407(6) .
C(7) C(11) 2.437(5) .
C(8) Cu(1) 3.025(4) .
C(8) F(1) 3.477(5) 5_555
C(8) F(5) 3.590(5) 5_555
C(8) O(1) 3.456(5) 3_665
C(8) N(3) 3.187(4) .
C(8) C(7) 2.407(6) .
C(8) C(10) 2.567(4) .
C(8) C(11) 2.454(5) .
C(8) C(12) 3.471(5) .
C(9) Cu(1) 3.378(4) .
C(9) F(4) 3.499(5) 5_555
C(9) F(5) 3.220(4) 5_555
C(9) N(2) 2.494(5) .
C(9) N(3) 2.580(4) .
C(9) C(11) 2.923(5) .
C(9) C(12) 3.410(5) .
C(9) C(13) 2.960(5) .
C(10) Cu(1) 2.858(4) .
C(10) F(4) 3.354(5) 3_665
C(10) N(2) 3.073(4) .
C(10) C(8) 2.567(4) .
C(10) C(11) 3.564(5) .
C(10) C(12) 3.454(5) .
C(10) C(13) 2.476(5) .
C(10) C(14) 2.395(5) .
C(11) Cu(1) 2.974(4) .
C(11) F(1) 3.170(5) 5_545
C(11) F(4) 3.531(5) 5_545
C(11) F(6) 3.541(6) 5_545
C(11) N(3) 3.186(4) .
C(11) C(6) 3.116(6) .
C(11) C(7) 2.437(5) .
C(11) C(8) 2.454(5) .
C(11) C(9) 2.923(5) .
C(11) C(10) 3.564(5) .
C(11) C(13) 2.639(4) .
C(12) Cu(1) 2.819(4) .
C(12) F(4) 3.367(5) 5_545
C(12) O(1) 3.430(5) 3_655
C(12) N(2) 2.527(4) .
C(12) N(3) 2.542(4) .
C(12) C(8) 3.471(5) .
C(12) C(9) 3.410(5) .
C(12) C(10) 3.454(5) .
C(13) Cu(1) 2.844(4) .
C(13) F(5) 3.531(4) 3_655
C(13) N(2) 3.144(4) .
C(13) C(9) 2.960(5) .
C(13) C(10) 2.476(5) .
C(13) C(11) 2.639(4) .
C(13) C(14) 2.454(5) .
C(13) C(15) 3.111(5) .
C(14) Cu(1) 2.964(3) .
C(14) F(2) 3.462(5) 3_665
C(14) F(5) 3.574(5) 3_655
C(14) F(6) 3.307(5) 3_665
C(14) C(10) 2.395(5) .
C(14) C(13) 2.454(5) .
C(14) C(16) 2.488(5) .
C(14) C(17) 3.476(5) .
C(14) C(21) 3.162(4) .
C(15) Cu(1) 3.217(3) .
C(15) N(3) 2.508(4) .
C(15) C(13) 3.111(5) .
C(15) C(16) 3.531(6) 3_655
C(15) C(17) 2.541(5) .
C(15) C(17) 3.505(6) 3_655
C(15) C(21) 2.516(5) .
C(16) C(14) 2.488(5) .
C(16) C(15) 3.531(6) 3_655
C(16) C(18) 2.417(5) .
C(16) C(19) 2.755(4) .
C(16) C(20) 2.412(5) .
C(17) F(2) 3.215(7) .
C(17) C(14) 3.476(5) .
C(17) C(15) 2.541(5) .
C(17) C(15) 3.505(6) 3_655
C(17) C(19) 2.367(4) .
C(17) C(20) 2.771(6) .
C(17) C(21) 2.392(6) .
C(18) F(2) 3.567(6) .
C(18) O(1) 2.730(4) .
C(18) O(2) 3.537(4) .
C(18) N(4) 2.453(4) .
C(18) C(16) 2.417(5) .
C(18) C(20) 2.408(6) .
C(18) C(21) 2.768(6) .
C(19) O(1) 2.329(4) .
C(19) O(2) 2.310(4) .
C(19) C(1) 3.496(5) 3_665
C(19) C(16) 2.755(4) .
C(19) C(17) 2.367(4) .
C(19) C(21) 2.371(5) .
C(20) O(1) 3.557(5) .
C(20) O(2) 2.708(4) .
C(20) N(4) 2.453(5) .
C(20) C(1) 3.594(5) 3_655
C(20) C(16) 2.412(5) .
C(20) C(17) 2.771(6) .
C(20) C(18) 2.408(6) .
C(21) F(3) 3.522(6) 3_655
C(21) F(5) 3.252(5) 3_655
C(21) C(14) 3.162(4) .
C(21) C(15) 2.516(5) .
C(21) C(17) 2.392(6) .
C(21) C(18) 2.768(6) .
C(21) C(19) 2.371(5) .
C(22) C(22) 2.313(11) 2_654
C(22) C(23) 2.306(12) 2_654
C(23) O(3) 2.304(10) .
C(23) C(22) 2.306(12) 2_654
Cu(1) H(1) 2.917 .
Cu(1) H(6) 3.050 .
Cu(1) H(8) 3.231 .
Cu(1) H(9) 3.083 .
Cu(1) H(14) 2.876 .
Cu(1) H(16) 3.499 .
Cu(1) H(18) 2.484 .
Cu(1) H(19) 3.349 .
Cu(1) H(20) 3.560 .
Cu(1) H(21) 3.202 .
Cu(1) H(23) 3.434 .
Cu(1) H(24) 2.754 .
Cu(1) H(26) 3.052 3_665
P(1) H(11) 3.307 5_445
P(1) H(15) 3.402 5_455
P(1) H(19) 3.561 3_655
P(1) H(28) 3.248 3_655
F(1) H(3) 2.566 2_655
F(1) H(4) 3.295 2_655
F(1) H(9) 3.199 5_445
F(1) H(10) 3.094 5_445
F(1) H(11) 3.051 5_445
F(1) H(15) 2.764 5_455
F(1) H(16) 2.831 5_455
F(1) H(17) 3.166 5_455
F(1) H(32) 3.411 3_655
F(2) H(13) 3.418 3_665
F(2) H(14) 3.287 3_665
F(2) H(19) 2.932 3_655
F(2) H(21) 2.633 3_665
F(2) H(22) 3.508 3_665
F(2) H(23) 2.941 3_655
F(2) H(25) 2.541 .
F(2) H(26) 3.255 .
F(2) H(28) 2.981 3_655
F(3) H(1) 2.980 .
F(3) H(2) 2.583 .
F(3) H(28) 2.727 3_655
F(3) H(32) 2.999 3_655
F(4) H(11) 2.556 5_445
F(4) H(13) 2.678 3_665
F(4) H(14) 3.187 3_665
F(4) H(15) 2.971 5_455
F(4) H(17) 2.682 5_455
F(4) H(19) 3.032 3_655
F(4) H(20) 3.546 3_655
F(4) H(20) 3.307 5_455
F(5) H(10) 3.095 5_445
F(5) H(11) 2.516 5_445
F(5) H(12) 3.272 5_445
F(5) H(19) 2.787 3_655
F(5) H(20) 3.492 3_655
F(5) H(22) 2.788 3_655
F(5) H(23) 3.312 3_655
F(5) H(28) 2.320 3_655
F(5) H(32) 3.464 3_655
F(6) H(12) 3.370 5_455
F(6) H(13) 3.087 3_665
F(6) H(15) 2.650 5_455
F(6) H(21) 3.013 3_665
F(6) H(22) 2.732 3_665
F(6) H(29) 3.360 3_665
F(6) H(30) 3.051 3_665
O(1) H(4) 3.227 8_454
O(1) H(5) 2.869 8_454
O(1) H(6) 3.055 3_655
O(1) H(8) 3.082 3_665
O(1) H(9) 2.650 3_665
O(1) H(14) 3.256 3_665
O(1) H(16) 3.564 3_655
O(1) H(17) 3.354 3_655
O(1) H(18) 2.728 3_655
O(1) H(26) 2.436 .
O(2) H(5) 3.573 3_655
O(2) H(5) 2.831 8_454
O(2) H(6) 2.733 3_655
O(2) H(7) 2.617 8_454
O(2) H(8) 2.979 8_454
O(2) H(27) 2.418 .
O(2) H(31) 3.428 2_654
O(3) H(2) 2.669 3_665
O(3) H(2) 2.669 4_564
O(3) H(3) 3.214 3_665
O(3) H(3) 3.214 4_564
O(3) H(29) 1.971 .
O(3) H(29) 1.971 2_654
O(3) H(30) 1.967 .
O(3) H(30) 1.967 2_654
O(3) H(31) 2.749 .
O(3) H(31) 2.749 2_654
O(3) H(32) 3.081 .
O(3) H(32) 3.081 2_654
N(1) H(1) 1.992 .
N(1) H(2) 3.259 .
N(1) H(4) 3.237 .
N(1) H(5) 3.235 .
N(1) H(6) 2.694 .
N(1) H(8) 3.212 .
N(1) H(18) 3.584 .
N(1) H(27) 3.372 3_655
N(2) H(5) 3.272 .
N(2) H(6) 2.576 .
N(2) H(7) 1.983 .
N(2) H(8) 1.986 .
N(2) H(9) 1.999 .
N(2) H(10) 1.999 .
N(2) H(11) 3.285 .
N(2) H(12) 2.681 .
N(2) H(14) 3.342 .
N(2) H(15) 2.015 .
N(2) H(16) 2.014 .
N(2) H(17) 3.314 .
N(2) H(18) 2.707 .
N(2) H(20) 3.441 .
N(3) H(9) 3.491 .
N(3) H(11) 3.357 .
N(3) H(12) 2.753 .
N(3) H(13) 2.019 .
N(3) H(14) 2.018 .
N(3) H(15) 3.505 .
N(3) H(17) 3.325 .
N(3) H(18) 2.715 .
N(3) H(19) 2.016 .
N(3) H(20) 2.015 .
N(3) H(21) 2.016 .
N(3) H(22) 2.015 .
N(3) H(23) 2.705 .
N(3) H(24) 2.685 .
N(3) H(26) 3.267 3_665
N(4) H(1) 3.410 3_665
N(4) H(5) 3.205 8_454
N(4) H(6) 2.964 3_655
N(4) H(18) 3.026 3_655
N(4) H(26) 2.614 .
N(4) H(27) 2.614 .
C(1) H(2) 2.046 .
C(1) H(3) 3.238 .
C(1) H(24) 3.596 .
C(1) H(27) 3.178 3_655
C(2) H(1) 2.027 .
C(2) H(3) 2.018 .
C(2) H(4) 3.222 .
C(2) H(27) 3.492 3_655
C(2) H(31) 3.537 4_555
C(3) H(1) 3.223 .
C(3) H(2) 2.019 .
C(3) H(4) 2.027 .
C(3) H(7) 3.510 6_655
C(3) H(16) 3.438 6_655
C(3) H(29) 3.339 4_565
C(3) H(31) 3.206 4_555
C(4) H(2) 3.231 .
C(4) H(3) 2.037 .
C(4) H(5) 2.527 .
C(4) H(5) 3.426 6_655
C(4) H(6) 3.094 .
C(4) H(6) 3.360 6_655
C(4) H(7) 3.569 6_655
C(4) H(8) 3.561 .
C(4) H(8) 3.242 6_645
C(4) H(16) 3.188 6_655
C(5) H(1) 3.190 .
C(5) H(3) 3.275 .
C(5) H(4) 2.039 .
C(5) H(5) 2.013 .
C(5) H(5) 3.398 6_655
C(5) H(6) 2.014 .
C(5) H(7) 3.346 .
C(5) H(8) 2.667 .
C(5) H(8) 3.471 6_645
C(6) H(4) 2.676 .
C(6) H(7) 2.041 .
C(6) H(8) 2.046 .
C(6) H(8) 3.070 6_645
C(6) H(16) 2.772 .
C(6) H(18) 3.480 .
C(7) H(4) 3.573 6_655
C(7) H(5) 2.034 .
C(7) H(5) 3.313 6_655
C(7) H(6) 2.037 .
C(7) H(9) 2.581 .
C(7) H(10) 2.560 .
C(7) H(15) 2.982 .
C(7) H(16) 2.372 .
C(7) H(18) 3.590 .
C(8) H(4) 3.450 6_655
C(8) H(7) 2.704 .
C(8) H(8) 2.449 .
C(8) H(11) 2.006 .
C(8) H(12) 2.008 .
C(8) H(13) 3.344 .
C(8) H(14) 2.739 .
C(8) H(15) 2.391 .
C(8) H(16) 3.129 .
C(8) H(20) 3.576 .
C(9) H(9) 2.017 .
C(9) H(10) 2.018 .
C(9) H(13) 2.019 .
C(9) H(13) 3.545 7_655
C(9) H(14) 2.021 .
C(9) H(15) 2.628 .
C(9) H(17) 3.495 1_565
C(9) H(20) 2.647 .
C(9) H(20) 2.965 7_655
C(10) H(9) 2.765 .
C(10) H(10) 3.355 .
C(10) H(11) 2.017 .
C(10) H(12) 2.022 .
C(10) H(12) 3.492 7_655
C(10) H(15) 3.561 .
C(10) H(17) 3.499 1_565
C(10) H(19) 3.175 .
C(10) H(20) 2.405 .
C(10) H(20) 3.195 7_655
C(10) H(21) 2.436 .
C(10) H(22) 2.658 .
C(10) H(26) 3.172 3_665
C(11) H(4) 3.589 6_645
C(11) H(6) 2.738 .
C(11) H(7) 2.498 .
C(11) H(8) 3.237 .
C(11) H(9) 3.265 .
C(11) H(10) 2.653 .
C(11) H(12) 2.585 .
C(11) H(17) 2.033 .
C(11) H(18) 2.034 .
C(11) H(19) 3.413 .
C(11) H(20) 2.835 .
C(12) H(6) 3.278 .
C(12) H(12) 2.989 .
C(12) H(14) 3.513 1_545
C(12) H(15) 2.053 .
C(12) H(16) 2.052 .
C(12) H(19) 2.035 .
C(12) H(20) 2.037 .
C(13) H(11) 3.317 7_655
C(13) H(12) 2.618 .
C(13) H(12) 3.469 7_655
C(13) H(13) 2.711 .
C(13) H(13) 3.478 7_655
C(13) H(14) 3.276 .
C(13) H(15) 2.851 .
C(13) H(16) 3.414 .
C(13) H(17) 2.021 .
C(13) H(18) 2.022 .
C(13) H(21) 3.254 .
C(13) H(22) 2.512 .
C(13) H(23) 2.820 .
C(13) H(24) 3.475 .
C(14) H(13) 2.443 .
C(14) H(14) 2.617 .
C(14) H(19) 2.395 .
C(14) H(20) 2.913 .
C(14) H(23) 2.041 .
C(14) H(24) 2.036 .
C(14) H(26) 3.197 3_665
C(14) H(28) 3.091 .
C(15) H(19) 2.710 .
C(15) H(21) 2.034 .
C(15) H(22) 2.029 .
C(15) H(25) 2.694 .
C(15) H(28) 2.657 .
C(16) H(21) 2.645 .
C(16) H(22) 2.662 .
C(16) H(23) 2.041 .
C(16) H(23) 3.145 3_655
C(16) H(24) 2.037 .
C(16) H(24) 3.311 3_655
C(16) H(25) 2.041 .
C(16) H(26) 3.277 .
C(16) H(27) 3.271 .
C(16) H(28) 2.026 .
C(17) H(21) 3.311 .
C(17) H(21) 3.283 3_665
C(17) H(23) 3.199 .
C(17) H(23) 2.792 3_655
C(17) H(24) 2.581 .
C(17) H(24) 3.524 3_655
C(17) H(25) 3.157 3_665
C(17) H(26) 2.037 .
C(17) H(28) 3.251 .
C(18) H(1) 3.209 3_665
C(18) H(14) 3.305 3_665
C(18) H(18) 3.252 3_655
C(18) H(21) 3.152 3_665
C(18) H(23) 3.141 3_655
C(18) H(25) 2.026 .
C(18) H(27) 3.263 .
C(19) H(1) 3.184 3_665
C(19) H(18) 3.241 3_655
C(19) H(25) 3.226 .
C(19) H(26) 2.028 .
C(19) H(27) 2.034 .
C(19) H(28) 3.229 .
C(20) H(1) 3.588 3_655
C(20) H(26) 3.263 .
C(20) H(28) 2.028 .
C(20) H(30) 3.359 .
C(21) H(21) 3.431 .
C(21) H(22) 2.892 .
C(21) H(23) 2.677 .
C(21) H(24) 3.270 .
C(21) H(24) 3.390 3_655
C(21) H(25) 3.250 .
C(21) H(27) 2.042 .
C(21) H(30) 3.568 .
C(22) H(2) 3.298 3_665
C(22) H(2) 3.572 4_564
C(22) H(3) 3.401 4_564
C(22) H(29) 3.009 2_654
C(22) H(30) 2.869 2_654
C(22) H(31) 1.963 .
C(22) H(31) 2.707 2_654
C(22) H(32) 1.985 .
C(22) H(32) 3.102 2_654
C(23) H(27) 3.570 2_654
C(23) H(29) 1.974 .
C(23) H(29) 3.089 2_654
C(23) H(30) 1.957 .
C(23) H(30) 2.747 2_654
C(23) H(31) 2.031 2_654
C(23) H(32) 2.042 2_654
H(1) Cu(1) 2.917 .
H(1) F(3) 2.980 .
H(1) N(1) 1.992 .
H(1) N(4) 3.410 3_665
H(1) C(2) 2.027 .
H(1) C(3) 3.223 .
H(1) C(5) 3.190 .
H(1) C(18) 3.209 3_665
H(1) C(19) 3.184 3_665
H(1) C(20) 3.588 3_655
H(1) H(2) 2.331 .
H(1) H(24) 2.952 .
H(1) H(26) 3.295 3_665
H(1) H(27) 3.358 3_655
H(2) F(3) 2.583 .
H(2) O(3) 2.669 3_665
H(2) N(1) 3.259 .
H(2) C(1) 2.046 .
H(2) C(3) 2.019 .
H(2) C(4) 3.231 .
H(2) C(22) 3.298 3_665
H(2) C(22) 3.572 4_565
H(2) H(1) 2.331 .
H(2) H(3) 2.327 .
H(2) H(29) 3.367 4_565
H(2) H(30) 2.932 3_665
H(3) F(1) 2.566 2_655
H(3) O(3) 3.214 3_665
H(3) C(1) 3.238 .
H(3) C(2) 2.018 .
H(3) C(4) 2.037 .
H(3) C(5) 3.275 .
H(3) C(22) 3.401 4_565
H(3) H(2) 2.327 .
H(3) H(4) 2.333 .
H(3) H(7) 3.490 6_655
H(3) H(16) 3.137 6_655
H(3) H(29) 2.786 4_565
H(3) H(31) 3.183 4_555
H(3) H(32) 3.227 4_555
H(4) F(1) 3.295 2_655
H(4) O(1) 3.227 8_555
H(4) N(1) 3.237 .
H(4) C(2) 3.222 .
H(4) C(3) 2.027 .
H(4) C(5) 2.039 .
H(4) C(6) 2.676 .
H(4) C(7) 3.573 6_645
H(4) C(8) 3.450 6_645
H(4) C(11) 3.589 6_655
H(4) H(3) 2.333 .
H(4) H(5) 2.325 .
H(4) H(5) 3.496 6_655
H(4) H(6) 3.291 .
H(4) H(6) 3.001 6_655
H(4) H(7) 3.594 6_655
H(4) H(8) 2.712 6_645
H(4) H(9) 2.752 6_645
H(4) H(10) 3.350 6_645
H(4) H(16) 2.650 6_655
H(5) O(1) 2.869 8_555
H(5) O(2) 3.573 3_655
H(5) O(2) 2.831 8_555
H(5) N(1) 3.235 .
H(5) N(2) 3.272 .
H(5) N(4) 3.205 8_555
H(5) C(4) 2.527 .
H(5) C(4) 3.426 6_645
H(5) C(5) 2.013 .
H(5) C(5) 3.398 6_645
H(5) C(7) 2.034 .
H(5) C(7) 3.313 6_645
H(5) H(4) 2.325 .
H(5) H(4) 3.496 6_645
H(5) H(6) 1.551 .
H(5) H(6) 3.360 6_655
H(5) H(7) 2.210 .
H(5) H(8) 2.412 .
H(5) H(8) 2.433 6_645
H(5) H(16) 3.274 .
H(6) Cu(1) 3.050 .
H(6) O(1) 3.055 3_655
H(6) O(2) 2.733 3_655
H(6) N(1) 2.694 .
H(6) N(2) 2.576 .
H(6) N(4) 2.964 3_655
H(6) C(4) 3.094 .
H(6) C(4) 3.360 6_645
H(6) C(5) 2.014 .
H(6) C(7) 2.037 .
H(6) C(11) 2.738 .
H(6) C(12) 3.278 .
H(6) H(4) 3.291 .
H(6) H(4) 3.001 6_645
H(6) H(5) 1.551 .
H(6) H(5) 3.360 6_645
H(6) H(7) 2.406 .
H(6) H(8) 2.780 .
H(6) H(8) 3.040 6_645
H(6) H(16) 2.283 .
H(6) H(18) 2.783 .
H(7) O(2) 2.617 8_555
H(7) N(2) 1.983 .
H(7) C(3) 3.510 6_645
H(7) C(4) 3.569 6_645
H(7) C(5) 3.346 .
H(7) C(6) 2.041 .
H(7) C(8) 2.704 .
H(7) C(11) 2.498 .
H(7) H(3) 3.490 6_645
H(7) H(4) 3.594 6_645
H(7) H(5) 2.210 .
H(7) H(6) 2.406 .
H(7) H(8) 1.551 .
H(7) H(9) 3.035 .
H(7) H(10) 2.520 .
H(7) H(15) 2.849 .
H(7) H(16) 2.220 .
H(7) H(29) 3.022 7_655
H(8) Cu(1) 3.231 .
H(8) O(1) 3.082 3_665
H(8) O(2) 2.979 8_555
H(8) N(1) 3.212 .
H(8) N(2) 1.986 .
H(8) C(4) 3.561 .
H(8) C(4) 3.242 6_655
H(8) C(5) 2.667 .
H(8) C(5) 3.471 6_655
H(8) C(6) 2.046 .
H(8) C(6) 3.070 6_655
H(8) C(8) 2.449 .
H(8) C(11) 3.237 .
H(8) H(4) 2.712 6_655
H(8) H(5) 2.412 .
H(8) H(5) 2.433 6_655
H(8) H(6) 2.780 .
H(8) H(6) 3.040 6_655
H(8) H(7) 1.551 .
H(8) H(9) 2.271 .
H(8) H(10) 2.620 .
H(8) H(16) 3.291 .
H(9) Cu(1) 3.083 .
H(9) F(1) 3.199 5_555
H(9) O(1) 2.650 3_665
H(9) N(2) 1.999 .
H(9) N(3) 3.491 .
H(9) C(7) 2.581 .
H(9) C(9) 2.017 .
H(9) C(10) 2.765 .
H(9) C(11) 3.265 .
H(9) H(4) 2.752 6_655
H(9) H(7) 3.035 .
H(9) H(8) 2.271 .
H(9) H(10) 1.551 .
H(9) H(11) 2.274 .
H(9) H(12) 2.764 .
H(9) H(13) 3.584 .
H(9) H(14) 2.599 .
H(9) H(15) 3.319 .
H(9) H(16) 3.555 1_565
H(9) H(17) 3.051 1_565
H(10) F(1) 3.094 5_555
H(10) F(5) 3.095 5_555
H(10) N(2) 1.999 .
H(10) C(7) 2.560 .
H(10) C(9) 2.018 .
H(10) C(10) 3.355 .
H(10) C(11) 2.653 .
H(10) H(4) 3.350 6_655
H(10) H(7) 2.520 .
H(10) H(8) 2.620 .
H(10) H(9) 1.551 .
H(10) H(11) 2.277 .
H(10) H(12) 2.272 .
H(10) H(14) 3.585 .
H(10) H(15) 2.352 .
H(10) H(16) 3.169 .
H(10) H(29) 3.102 7_655
H(11) P(1) 3.307 5_555
H(11) F(1) 3.051 5_555
H(11) F(4) 2.556 5_555
H(11) F(5) 2.516 5_555
H(11) N(2) 3.285 .
H(11) N(3) 3.357 .
H(11) C(8) 2.006 .
H(11) C(10) 2.017 .
H(11) C(13) 3.317 7_655
H(11) H(9) 2.274 .
H(11) H(10) 2.277 .
H(11) H(12) 1.551 .
H(11) H(13) 2.257 .
H(11) H(14) 2.291 .
H(11) H(15) 3.365 .
H(11) H(17) 2.985 1_565
H(11) H(19) 3.156 7_655
H(11) H(20) 3.380 .
H(11) H(20) 2.630 7_655
H(11) H(22) 3.600 7_655
H(12) F(5) 3.272 5_555
H(12) F(6) 3.370 5_545
H(12) N(2) 2.681 .
H(12) N(3) 2.753 .
H(12) C(8) 2.008 .
H(12) C(10) 2.022 .
H(12) C(10) 3.492 7_655
H(12) C(11) 2.585 .
H(12) C(12) 2.989 .
H(12) C(13) 2.618 .
H(12) C(13) 3.469 7_655
H(12) H(9) 2.764 .
H(12) H(10) 2.272 .
H(12) H(11) 1.551 .
H(12) H(12) 3.464 7_655
H(12) H(13) 2.294 .
H(12) H(13) 2.701 7_655
H(12) H(14) 2.770 .
H(12) H(15) 2.079 .
H(12) H(16) 3.476 .
H(12) H(17) 3.438 .
H(12) H(19) 3.509 .
H(12) H(19) 3.579 7_655
H(12) H(20) 2.099 .
H(12) H(20) 2.703 7_655
H(12) H(22) 3.221 7_655
H(13) F(2) 3.418 3_665
H(13) F(4) 2.678 3_665
H(13) F(6) 3.087 3_665
H(13) N(3) 2.019 .
H(13) C(8) 3.344 .
H(13) C(9) 2.019 .
H(13) C(9) 3.545 7_655
H(13) C(13) 2.711 .
H(13) C(13) 3.478 7_655
H(13) C(14) 2.443 .
H(13) H(9) 3.584 .
H(13) H(11) 2.257 .
H(13) H(12) 2.294 .
H(13) H(12) 2.701 7_655
H(13) H(14) 1.551 .
H(13) H(15) 3.575 7_655
H(13) H(19) 3.255 .
H(13) H(20) 2.408 .
H(13) H(20) 2.545 7_655
H(13) H(21) 2.479 .
H(13) H(22) 2.369 .
H(14) Cu(1) 2.876 .
H(14) F(2) 3.287 3_665
H(14) F(4) 3.187 3_665
H(14) O(1) 3.256 3_665
H(14) N(2) 3.342 .
H(14) N(3) 2.018 .
H(14) C(8) 2.739 .
H(14) C(9) 2.021 .
H(14) C(12) 3.513 1_565
H(14) C(13) 3.276 .
H(14) C(14) 2.617 .
H(14) C(18) 3.305 3_665
H(14) H(9) 2.599 .
H(14) H(10) 3.585 .
H(14) H(11) 2.291 .
H(14) H(12) 2.770 .
H(14) H(13) 1.551 .
H(14) H(17) 2.794 1_565
H(14) H(18) 3.448 1_565
H(14) H(20) 3.329 .
H(14) H(21) 2.319 .
H(14) H(22) 3.058 .
H(14) H(26) 2.374 3_665
H(15) P(1) 3.402 5_545
H(15) F(1) 2.764 5_545
H(15) F(4) 2.971 5_545
H(15) F(6) 2.650 5_545
H(15) N(2) 2.015 .
H(15) N(3) 3.505 .
H(15) C(7) 2.982 .
H(15) C(8) 2.391 .
H(15) C(9) 2.628 .
H(15) C(10) 3.561 .
H(15) C(12) 2.053 .
H(15) C(13) 2.851 .
H(15) H(7) 2.849 .
H(15) H(9) 3.319 .
H(15) H(10) 2.352 .
H(15) H(11) 3.365 .
H(15) H(12) 2.079 .
H(15) H(13) 3.575 7_655
H(15) H(16) 1.551 .
H(15) H(17) 2.304 .
H(15) H(18) 2.789 .
H(15) H(20) 2.721 .
H(15) H(29) 3.446 7_655
H(16) Cu(1) 3.499 .
H(16) F(1) 2.831 5_545
H(16) O(1) 3.564 3_655
H(16) N(2) 2.014 .
H(16) C(3) 3.438 6_645
H(16) C(4) 3.188 6_645
H(16) C(6) 2.772 .
H(16) C(7) 2.372 .
H(16) C(8) 3.129 .
H(16) C(12) 2.052 .
H(16) C(13) 3.414 .
H(16) H(3) 3.137 6_645
H(16) H(4) 2.650 6_645
H(16) H(5) 3.274 .
H(16) H(6) 2.283 .
H(16) H(7) 2.220 .
H(16) H(8) 3.291 .
H(16) H(9) 3.555 1_545
H(16) H(10) 3.169 .
H(16) H(12) 3.476 .
H(16) H(15) 1.551 .
H(16) H(17) 2.307 .
H(16) H(18) 2.294 .
H(17) F(1) 3.166 5_545
H(17) F(4) 2.682 5_545
H(17) O(1) 3.354 3_655
H(17) N(2) 3.314 .
H(17) N(3) 3.325 .
H(17) C(9) 3.495 1_545
H(17) C(10) 3.499 1_545
H(17) C(11) 2.033 .
H(17) C(13) 2.021 .
H(17) H(9) 3.051 1_545
H(17) H(11) 2.985 1_545
H(17) H(12) 3.438 .
H(17) H(14) 2.794 1_545
H(17) H(15) 2.304 .
H(17) H(16) 2.307 .
H(17) H(18) 1.551 .
H(17) H(19) 2.280 .
H(17) H(20) 2.294 .
H(17) H(26) 3.544 3_655
H(18) Cu(1) 2.484 .
H(18) O(1) 2.728 3_655
H(18) N(1) 3.584 .
H(18) N(2) 2.707 .
H(18) N(3) 2.715 .
H(18) N(4) 3.026 3_655
H(18) C(6) 3.480 .
H(18) C(7) 3.590 .
H(18) C(11) 2.034 .
H(18) C(13) 2.022 .
H(18) C(18) 3.252 3_655
H(18) C(19) 3.241 3_655
H(18) H(6) 2.783 .
H(18) H(14) 3.448 1_545
H(18) H(15) 2.789 .
H(18) H(16) 2.294 .
H(18) H(17) 1.551 .
H(18) H(19) 2.286 .
H(18) H(20) 2.776 .
H(18) H(23) 3.293 .
H(18) H(26) 3.064 3_655
H(19) Cu(1) 3.349 .
H(19) P(1) 3.561 3_655
H(19) F(2) 2.932 3_655
H(19) F(4) 3.032 3_655
H(19) F(5) 2.787 3_655
H(19) N(3) 2.016 .
H(19) C(10) 3.175 .
H(19) C(11) 3.413 .
H(19) C(12) 2.035 .
H(19) C(14) 2.395 .
H(19) C(15) 2.710 .
H(19) H(11) 3.156 7_655
H(19) H(12) 3.509 .
H(19) H(12) 3.579 7_655
H(19) H(13) 3.255 .
H(19) H(17) 2.280 .
H(19) H(18) 2.286 .
H(19) H(20) 1.551 .
H(19) H(21) 3.319 .
H(19) H(22) 2.296 .
H(19) H(23) 2.206 .
H(19) H(24) 3.238 .
H(20) Cu(1) 3.560 .
H(20) F(4) 3.546 3_655
H(20) F(4) 3.307 5_545
H(20) F(5) 3.492 3_655
H(20) N(2) 3.441 .
H(20) N(3) 2.015 .
H(20) C(8) 3.576 .
H(20) C(9) 2.647 .
H(20) C(9) 2.965 7_655
H(20) C(10) 2.405 .
H(20) C(10) 3.195 7_655
H(20) C(11) 2.835 .
H(20) C(12) 2.037 .
H(20) C(14) 2.913 .
H(20) H(11) 3.380 .
H(20) H(11) 2.630 7_655
H(20) H(12) 2.099 .
H(20) H(12) 2.703 7_655
H(20) H(13) 2.408 .
H(20) H(13) 2.545 7_655
H(20) H(14) 3.329 .
H(20) H(15) 2.721 .
H(20) H(17) 2.294 .
H(20) H(18) 2.776 .
H(20) H(19) 1.551 .
H(20) H(20) 3.381 7_655
H(20) H(22) 2.736 .
H(20) H(23) 3.586 .
H(21) Cu(1) 3.202 .
H(21) F(2) 2.633 3_665
H(21) F(6) 3.013 3_665
H(21) N(3) 2.016 .
H(21) C(10) 2.436 .
H(21) C(13) 3.254 .
H(21) C(15) 2.034 .
H(21) C(16) 2.645 .
H(21) C(17) 3.311 .
H(21) C(17) 3.283 3_665
H(21) C(18) 3.152 3_665
H(21) C(21) 3.431 .
H(21) H(13) 2.479 .
H(21) H(14) 2.319 .
H(21) H(19) 3.319 .
H(21) H(22) 1.551 .
H(21) H(23) 2.795 .
H(21) H(24) 2.327 .
H(21) H(25) 3.358 .
H(21) H(25) 2.759 3_665
H(21) H(26) 2.499 3_665
H(21) H(28) 3.555 .
H(22) F(2) 3.508 3_665
H(22) F(5) 2.788 3_655
H(22) F(6) 2.732 3_665
H(22) N(3) 2.015 .
H(22) C(10) 2.658 .
H(22) C(13) 2.512 .
H(22) C(15) 2.029 .
H(22) C(16) 2.662 .
H(22) C(21) 2.892 .
H(22) H(11) 3.600 7_655
H(22) H(12) 3.221 7_655
H(22) H(13) 2.369 .
H(22) H(14) 3.058 .
H(22) H(19) 2.296 .
H(22) H(20) 2.736 .
H(22) H(21) 1.551 .
H(22) H(23) 2.314 .
H(22) H(24) 2.787 .
H(22) H(28) 2.603 .
H(23) Cu(1) 3.434 .
H(23) F(2) 2.941 3_655
H(23) F(5) 3.312 3_655
H(23) N(3) 2.705 .
H(23) C(13) 2.820 .
H(23) C(14) 2.041 .
H(23) C(16) 2.041 .
H(23) C(16) 3.145 3_655
H(23) C(17) 3.199 .
H(23) C(17) 2.792 3_655
H(23) C(18) 3.141 3_655
H(23) C(21) 2.677 .
H(23) H(18) 3.293 .
H(23) H(19) 2.206 .
H(23) H(20) 3.586 .
H(23) H(21) 2.795 .
H(23) H(22) 2.314 .
H(23) H(24) 1.551 .
H(23) H(25) 3.428 .
H(23) H(25) 2.905 3_655
H(23) H(26) 3.467 3_655
H(23) H(28) 2.567 .
H(24) Cu(1) 2.754 .
H(24) N(3) 2.685 .
H(24) C(1) 3.596 .
H(24) C(13) 3.475 .
H(24) C(14) 2.036 .
H(24) C(16) 2.037 .
H(24) C(16) 3.311 3_655
H(24) C(17) 2.581 .
H(24) C(17) 3.524 3_655
H(24) C(21) 3.270 .
H(24) C(21) 3.390 3_655
H(24) H(1) 2.952 .
H(24) H(19) 3.238 .
H(24) H(21) 2.327 .
H(24) H(22) 2.787 .
H(24) H(23) 1.551 .
H(24) H(25) 2.393 .
H(24) H(26) 3.429 3_665
H(24) H(28) 3.544 .
H(25) F(2) 2.541 .
H(25) C(15) 2.694 .
H(25) C(16) 2.041 .
H(25) C(17) 3.157 3_665
H(25) C(18) 2.026 .
H(25) C(19) 3.226 .
H(25) C(21) 3.250 .
H(25) H(21) 3.358 .
H(25) H(21) 2.759 3_665
H(25) H(23) 3.428 .
H(25) H(23) 2.905 3_655
H(25) H(24) 2.393 .
H(25) H(25) 2.832 3_665
H(25) H(26) 2.335 .
H(26) Cu(1) 3.052 3_665
H(26) F(2) 3.255 .
H(26) O(1) 2.436 .
H(26) N(3) 3.267 3_665
H(26) N(4) 2.614 .
H(26) C(10) 3.172 3_665
H(26) C(14) 3.197 3_665
H(26) C(16) 3.277 .
H(26) C(17) 2.037 .
H(26) C(19) 2.028 .
H(26) C(20) 3.263 .
H(26) H(1) 3.295 3_665
H(26) H(14) 2.374 3_665
H(26) H(17) 3.544 3_655
H(26) H(18) 3.064 3_655
H(26) H(21) 2.499 3_665
H(26) H(23) 3.467 3_655
H(26) H(24) 3.429 3_665
H(26) H(25) 2.335 .
H(27) O(2) 2.418 .
H(27) N(1) 3.372 3_655
H(27) N(4) 2.614 .
H(27) C(1) 3.178 3_655
H(27) C(2) 3.492 3_655
H(27) C(16) 3.271 .
H(27) C(18) 3.263 .
H(27) C(19) 2.034 .
H(27) C(21) 2.042 .
H(27) C(23) 3.570 2_654
H(27) H(1) 3.358 3_655
H(27) H(28) 2.339 .
H(27) H(30) 2.972 .
H(27) H(31) 2.811 2_654
H(27) H(32) 3.227 .
H(28) P(1) 3.248 3_655
H(28) F(2) 2.981 3_655
H(28) F(3) 2.727 3_655
H(28) F(5) 2.320 3_655
H(28) C(14) 3.091 .
H(28) C(15) 2.657 .
H(28) C(16) 2.026 .
H(28) C(17) 3.251 .
H(28) C(19) 3.229 .
H(28) C(20) 2.028 .
H(28) H(21) 3.555 .
H(28) H(22) 2.603 .
H(28) H(23) 2.567 .
H(28) H(24) 3.544 .
H(28) H(27) 2.339 .
H(28) H(30) 3.347 .
H(28) H(32) 3.551 .
H(29) F(6) 3.360 3_665
H(29) O(3) 1.971 .
H(29) C(3) 3.339 4_564
H(29) C(22) 3.009 2_654
H(29) C(23) 1.974 .
H(29) C(23) 3.089 2_654
H(29) H(2) 3.367 4_564
H(29) H(3) 2.786 4_564
H(29) H(7) 3.022 7_655
H(29) H(10) 3.102 7_655
H(29) H(15) 3.446 7_655
H(29) H(30) 1.551 .
H(29) H(30) 3.359 2_654
H(29) H(31) 2.128 .
H(29) H(32) 2.487 .
H(30) F(6) 3.051 3_665
H(30) O(3) 1.967 .
H(30) C(20) 3.359 .
H(30) C(21) 3.568 .
H(30) C(22) 2.869 2_654
H(30) C(23) 1.957 .
H(30) C(23) 2.747 2_654
H(30) H(2) 2.932 3_665
H(30) H(27) 2.972 .
H(30) H(28) 3.347 .
H(30) H(29) 1.551 .
H(30) H(29) 3.359 2_654
H(30) H(30) 3.593 2_654
H(30) H(31) 2.686 .
H(30) H(31) 2.834 2_654
H(30) H(32) 2.131 .
H(31) O(2) 3.428 2_654
H(31) O(3) 2.749 .
H(31) C(2) 3.537 4_554
H(31) C(3) 3.206 4_554
H(31) C(22) 1.963 .
H(31) C(22) 2.707 2_654
H(31) C(23) 2.031 2_654
H(31) H(3) 3.183 4_554
H(31) H(27) 2.811 2_654
H(31) H(29) 2.128 .
H(31) H(30) 2.686 .
H(31) H(30) 2.834 2_654
H(31) H(31) 2.768 2_654
H(31) H(32) 1.551 .
H(31) H(32) 2.226 2_654
H(32) F(1) 3.411 3_655
H(32) F(3) 2.999 3_655
H(32) F(5) 3.464 3_655
H(32) O(3) 3.081 .
H(32) C(22) 1.985 .
H(32) C(22) 3.102 2_654
H(32) C(23) 2.042 2_654
H(32) H(3) 3.227 4_554
H(32) H(27) 3.227 .
H(32) H(28) 3.551 .
H(32) H(29) 2.487 .
H(32) H(30) 2.131 .
H(32) H(31) 1.551 .
H(32) H(31) 2.226 2_654
H(32) H(32) 2.507 2_654

loop_
_geom_torsion_atom_site_label_1
_geom_torsion_atom_site_label_2
_geom_torsion_atom_site_label_3
_geom_torsion_atom_site_label_4
_geom_torsion
_geom_torsion_site_symmetry_1
_geom_torsion_site_symmetry_3
_geom_torsion_site_symmetry_4
N(1) Cu(1) N(2) C(7) -4.3(2) . . .
N(1) Cu(1) N(2) C(8) -124.3(2) . . .
N(1) Cu(1) N(2) C(11) 115.1(2) . . .
N(2) Cu(1) N(1) C(1) 158.7(2) . . .
N(2) Cu(1) N(1) C(5) -10.7(2) . . .
N(1) Cu(1) N(3) C(10) 132.5(5) . . .
N(1) Cu(1) N(3) C(13) -108.2(5) . . .
N(1) Cu(1) N(3) C(14) 14.9(7) . . .
N(3) Cu(1) N(1) C(1) -31.1(7) . . .
N(3) Cu(1) N(1) C(5) 159.5(4) . . .
N(2) Cu(1) N(3) C(10) -57.0(2) . . .
N(2) Cu(1) N(3) C(13) 62.3(2) . . .
N(2) Cu(1) N(3) C(14) -174.6(2) . . .
N(3) Cu(1) N(2) C(7) 178.0(2) . . .
N(3) Cu(1) N(2) C(8) 58.1(2) . . .
N(3) Cu(1) N(2) C(11) -62.5(2) . . .
C(22) O(3) C(22) C(23) 9.9(11) . 2_654 2_654
C(22) O(3) C(22) C(23) 9.9(10) 2_654 . .
Cu(1) N(1) C(1) C(2) -168.5(3) . . .
Cu(1) N(1) C(5) C(4) 168.5(2) . . .
Cu(1) N(1) C(5) C(6) -13.7(4) . . .
C(1) N(1) C(5) C(4) -1.1(5) . . .
C(1) N(1) C(5) C(6) 176.7(3) . . .
C(5) N(1) C(1) C(2) 1.0(5) . . .
Cu(1) N(2) C(7) C(6) 41.8(3) . . .
Cu(1) N(2) C(8) C(9) -61.7(3) . . .
Cu(1) N(2) C(11) C(12) 11.6(4) . . .
C(7) N(2) C(8) C(9) 178.6(3) . . .
C(8) N(2) C(7) C(6) 162.4(3) . . .
C(7) N(2) C(11) C(12) 130.0(3) . . .
C(11) N(2) C(7) C(6) -75.3(4) . . .
C(8) N(2) C(11) C(12) -108.7(3) . . .
C(11) N(2) C(8) C(9) 56.5(3) . . .
Cu(1) N(3) C(10) C(9) 67.5(3) . . .
Cu(1) N(3) C(13) C(12) -14.4(3) . . .
Cu(1) N(3) C(14) C(15) -46.4(4) . . .
C(10) N(3) C(13) C(12) 103.8(3) . . .
C(13) N(3) C(10) C(9) -50.5(4) . . .
C(10) N(3) C(14) C(15) -165.8(3) . . .
C(14) N(3) C(10) C(9) -168.5(3) . . .
C(13) N(3) C(14) C(15) 75.9(4) . . .
C(14) N(3) C(13) C(12) -141.0(3) . . .
O(1) N(4) C(19) C(18) -5.0(5) . . .
O(1) N(4) C(19) C(20) 174.9(3) . . .
O(2) N(4) C(19) C(18) 176.0(3) . . .
O(2) N(4) C(19) C(20) -4.1(5) . . .
N(1) C(1) C(2) C(3) -0.2(5) . . .
C(1) C(2) C(3) C(4) -0.4(6) . . .
C(2) C(3) C(4) C(5) 0.3(5) . . .
C(3) C(4) C(5) N(1) 0.5(5) . . .
C(3) C(4) C(5) C(6) -177.3(3) . . .
N(1) C(5) C(6) C(7) 61.1(4) . . .
C(4) C(5) C(6) C(7) -121.2(3) . . .
C(5) C(6) C(7) N(2) -78.4(4) . . .
N(2) C(8) C(9) C(10) 59.0(4) . . .
C(8) C(9) C(10) N(3) -62.2(4) . . .
N(2) C(11) C(12) C(13) 58.4(5) . . .
C(11) C(12) C(13) N(3) -59.9(5) . . .
N(3) C(14) C(15) C(16) 178.7(3) . . .
C(14) C(15) C(16) C(17) -106.7(4) . . .
C(14) C(15) C(16) C(21) 73.8(5) . . .
C(15) C(16) C(17) C(18) -179.5(4) . . .
C(15) C(16) C(21) C(20) 179.9(3) . . .
C(17) C(16) C(21) C(20) 0.4(6) . . .
C(21) C(16) C(17) C(18) 0.0(6) . . .
C(16) C(17) C(18) C(19) -0.2(5) . . .
C(17) C(18) C(19) N(4) 179.7(3) . . .
C(17) C(18) C(19) C(20) -0.1(5) . . .
N(4) C(19) C(20) C(21) -179.3(3) . . .
C(18) C(19) C(20) C(21) 0.6(6) . . .
C(19) C(20) C(21) C(16) -0.7(6) . . .
O(3) C(22) C(23) C(23) -24.7(11) . . 2_654
C(22) C(23) C(23) C(22) 30.3(12) . 2_654 2_654
